data_4062178
_journal_name_full Organometallics
_journal_year 2003
_chemical_formula_sum 'C28 H26 O2 Sn'
_chemical_formula_weight 513.18
_space_group_IT_number 45
_symmetry_cell_setting orthorhombic
_symmetry_space_group_name_Hall 'I 2 -2c'
_symmetry_space_group_name_H-M 'I b a 2'
_cell_angle_alpha 90.00
_cell_angle_beta 90.00
_cell_angle_gamma 90.00
_cell_formula_units_Z 8
_cell_length_a 17.662(3)
_cell_length_b 40.678(6)
_cell_length_c 6.6149(8)
_cell_measurement_temperature 213(2)
_cell_volume 4752.4(12)
_diffrn_ambient_temperature 213(2)
_exptl_crystal_density_diffrn 1.434
_cod_database_code 4062178

loop_
_symmetry_equiv_pos_as_xyz
'x, y, z'
'-x, -y, z'
'x+1/2, -y+1/2, z'
'-x+1/2, y+1/2, z'
'x+1/2, y+1/2, z+1/2'
'-x+1/2, -y+1/2, z+1/2'
'x+1, -y+1, z+1/2'
'-x+1, y+1, z+1/2'

loop_
_atom_site_label
_atom_site_type_symbol
_atom_site_fract_x
_atom_site_fract_y
_atom_site_fract_z
_atom_site_U_iso_or_equiv
_atom_site_adp_type
_atom_site_occupancy
_atom_site_symmetry_multiplicity
_atom_site_calc_flag
_atom_site_refinement_flags
_atom_site_disorder_assembly
_atom_site_disorder_group
Sn1 Sn 0.73527(2) 0.898430(10) 0.50176(13) 0.03355(17) Uani 1 1 d . . .
O1 O 0.7870(3) 0.87181(16) 0.7302(10) 0.0439(16) Uani 1 1 d . . .
O2 O 0.8546(4) 0.85468(17) 0.4657(11) 0.0439(19) Uani 1 1 d . . .
C1 C 0.8081(5) 0.9305(2) 0.3435(14) 0.039(2) Uani 1 1 d . . .
C2 C 0.7772(6) 0.9491(3) 0.1823(16) 0.054(3) Uani 1 1 d . . .
H2 H 0.7257 0.9471 0.1487 0.065 Uiso 1 1 calc R . .
C3 C 0.8237(6) 0.9705(3) 0.0738(17) 0.063(3) Uani 1 1 d . . .
H3 H 0.8028 0.9837 -0.0288 0.076 Uiso 1 1 calc R . .
C4 C 0.8994(7) 0.9725(3) 0.1152(18) 0.060(3) Uani 1 1 d . . .
H4 H 0.9307 0.9863 0.0376 0.072 Uiso 1 1 calc R . .
C5 C 0.9287(6) 0.9549(3) 0.266(2) 0.064(3) Uani 1 1 d . . .
H5 H 0.9808 0.9566 0.2927 0.077 Uiso 1 1 calc R . .
C6 C 0.8846(5) 0.9338(2) 0.3866(17) 0.049(2) Uani 1 1 d . . .
H6 H 0.9066 0.9222 0.4945 0.059 Uiso 1 1 calc R . .
C7 C 0.6759(5) 0.8635(2) 0.3244(15) 0.039(2) Uani 1 1 d . . .
C8 C 0.7143(6) 0.8453(2) 0.1766(15) 0.043(2) Uani 1 1 d . . .
H8 H 0.7662 0.8490 0.1544 0.052 Uiso 1 1 calc R . .
C9 C 0.6765(6) 0.8221(2) 0.0638(13) 0.045(3) Uani 1 1 d . . .
H9 H 0.7028 0.8099 -0.0345 0.054 Uiso 1 1 calc R . .
C10 C 0.6004(6) 0.8165(3) 0.0938(16) 0.052(3) Uani 1 1 d . . .
H10 H 0.5751 0.8004 0.0178 0.062 Uiso 1 1 calc R . .
C11 C 0.5617(6) 0.8346(3) 0.2348(19) 0.057(3) Uani 1 1 d . . .
H11 H 0.5095 0.8315 0.2533 0.068 Uiso 1 1 calc R . .
C12 C 0.6000(5) 0.8574(2) 0.3488(16) 0.047(2) Uani 1 1 d . . .
H12 H 0.5732 0.8694 0.4472 0.056 Uiso 1 1 calc R . .
C13 C 0.6596(4) 0.9242(2) 0.6974(14) 0.035(2) Uani 1 1 d . . .
C14 C 0.6136(5) 0.9073(2) 0.8390(15) 0.040(2) Uani 1 1 d . . .
H14 H 0.6155 0.8843 0.8447 0.048 Uiso 1 1 calc R . .
C15 C 0.5660(6) 0.9240(3) 0.969(2) 0.053(3) Uani 1 1 d . . .
H15 H 0.5369 0.9125 1.0646 0.064 Uiso 1 1 calc R . .
C16 C 0.5618(6) 0.9580(3) 0.9549(15) 0.054(3) Uani 1 1 d . . .
H16 H 0.5279 0.9695 1.0387 0.064 Uiso 1 1 calc R . .
C17 C 0.6052(6) 0.9748(3) 0.8243(17) 0.054(3) Uani 1 1 d . . .
H17 H 0.6027 0.9979 0.8215 0.064 Uiso 1 1 calc R . .
C18 C 0.6542(5) 0.9583(2) 0.6921(16) 0.045(2) Uani 1 1 d . . .
H18 H 0.6836 0.9704 0.5995 0.054 Uiso 1 1 calc R . .
C19 C 0.8359(5) 0.8521(2) 0.6441(15) 0.033(2) Uani 1 1 d . . .
C20 C 0.8647(4) 0.8249(2) 0.7824(13) 0.0321(19) Uani 1 1 d . . .
C21 C 0.9086(5) 0.8325(2) 0.9504(14) 0.041(3) Uani 1 1 d . . .
C22 C 0.9327(5) 0.8066(3) 1.0733(14) 0.048(3) Uani 1 1 d . . .
H22 H 0.9634 0.8109 1.1862 0.058 Uiso 1 1 calc R . .
C23 C 0.9114(5) 0.7738(2) 1.030(3) 0.049(3) Uani 1 1 d . . .
C24 C 0.8655(6) 0.7681(2) 0.8608(16) 0.046(2) Uani 1 1 d . . .
H24 H 0.8492 0.7466 0.8342 0.055 Uiso 1 1 calc R . .
C25 C 0.8436(5) 0.7927(2) 0.7329(14) 0.041(2) Uani 1 1 d . . .
C26 C 0.9338(4) 0.8666(2) 0.997(3) 0.049(2) Uani 1 1 d . . .
H26A H 0.9424 0.8785 0.8719 0.074 Uiso 1 1 calc R . .
H26B H 0.9803 0.8659 1.0747 0.074 Uiso 1 1 calc R . .
H26C H 0.8949 0.8778 1.0750 0.074 Uiso 1 1 calc R . .
C27 C 0.7939(6) 0.7851(2) 0.5537(15) 0.054(4) Uani 1 1 d . . .
H27A H 0.7868 0.7615 0.5434 0.080 Uiso 1 1 calc R . .
H27B H 0.8178 0.7932 0.4314 0.080 Uiso 1 1 calc R . .
H27C H 0.7451 0.7957 0.5709 0.080 Uiso 1 1 calc R . .
C28 C 0.9337(7) 0.7464(3) 1.1707(19) 0.068(3) Uani 1 1 d . . .
H28A H 0.9874 0.7479 1.1998 0.102 Uiso 1 1 calc R . .
H28B H 0.9229 0.7254 1.1075 0.102 Uiso 1 1 calc R . .
H28C H 0.9052 0.7483 1.2956 0.102 Uiso 1 1 calc R . .

loop_
_atom_site_aniso_label
_atom_site_aniso_U_11
_atom_site_aniso_U_22
_atom_site_aniso_U_33
_atom_site_aniso_U_23
_atom_site_aniso_U_13
_atom_site_aniso_U_12
Sn1 0.0315(2) 0.0349(2) 0.0343(3) 0.0009(6) 0.0018(6) 0.0014(2)
O1 0.042(4) 0.047(4) 0.043(4) -0.001(3) 0.000(3) 0.010(3)
O2 0.051(4) 0.056(4) 0.025(6) 0.010(4) 0.005(3) 0.007(2)
C1 0.039(6) 0.045(5) 0.033(6) -0.011(4) 0.002(4) 0.009(4)
C2 0.048(7) 0.065(7) 0.049(7) 0.007(5) -0.003(5) 0.005(5)
C3 0.063(7) 0.066(7) 0.060(9) 0.025(5) 0.005(5) -0.010(5)
C4 0.063(8) 0.059(7) 0.059(8) 0.012(6) 0.006(6) -0.015(5)
C5 0.039(6) 0.056(7) 0.097(11) -0.014(6) 0.001(6) -0.011(5)
C6 0.040(6) 0.046(6) 0.060(7) -0.009(5) -0.011(5) -0.001(4)
C7 0.034(5) 0.042(5) 0.042(6) 0.010(4) 0.004(4) 0.012(4)
C8 0.045(6) 0.047(5) 0.039(6) -0.004(4) 0.004(4) -0.003(4)
C9 0.056(6) 0.050(5) 0.030(8) -0.007(4) 0.002(3) 0.007(4)
C10 0.055(7) 0.046(6) 0.055(7) -0.005(5) 0.001(5) -0.006(5)
C11 0.035(5) 0.053(6) 0.082(9) -0.001(6) 0.004(5) -0.014(4)
C12 0.036(6) 0.054(6) 0.051(7) -0.005(5) 0.013(4) 0.000(4)
C13 0.026(5) 0.041(5) 0.037(6) 0.001(4) -0.002(4) -0.001(3)
C14 0.034(5) 0.045(5) 0.042(6) 0.007(4) 0.002(4) 0.001(4)
C15 0.052(5) 0.064(6) 0.044(10) 0.005(6) 0.012(6) 0.004(4)
C16 0.045(5) 0.080(7) 0.036(10) -0.006(5) -0.001(4) 0.022(5)
C17 0.062(7) 0.051(6) 0.048(7) -0.012(5) -0.009(5) 0.018(5)
C18 0.048(6) 0.039(5) 0.048(6) 0.000(4) -0.008(4) 0.007(4)
C19 0.025(5) 0.042(5) 0.030(6) -0.001(4) 0.000(4) -0.001(4)
C20 0.023(4) 0.042(5) 0.032(6) 0.001(4) 0.003(3) 0.002(3)
C21 0.027(4) 0.050(5) 0.044(10) 0.011(4) 0.005(3) 0.002(4)
C22 0.029(5) 0.074(7) 0.042(7) 0.003(5) 0.005(3) 0.006(5)
C23 0.038(5) 0.051(5) 0.059(10) 0.014(6) 0.013(6) 0.012(3)
C24 0.040(6) 0.045(5) 0.051(7) 0.010(4) 0.011(5) 0.011(4)
C25 0.037(5) 0.043(5) 0.042(6) 0.002(4) 0.001(4) 0.004(4)
C26 0.035(4) 0.064(5) 0.050(5) -0.016(9) 0.007(9) -0.010(3)
C27 0.047(5) 0.060(6) 0.054(11) -0.014(5) -0.010(4) -0.016(4)
C28 0.072(8) 0.070(8) 0.063(8) 0.025(6) -0.009(6) 0.031(6)

loop_
_geom_bond_atom_site_label_1
_geom_bond_atom_site_label_2
_geom_bond_distance
_geom_bond_site_symmetry_2
_geom_bond_publ_flag
Sn1 O1 2.072(7) . ?
Sn1 C1 2.109(10) . ?
Sn1 C7 2.122(10) . ?
Sn1 C13 2.136(9) . ?
Sn1 O2 2.769(7) . ?
O1 C19 1.309(11) . ?
O2 C19 1.230(13) . ?
C1 C6 1.388(13) . ?
C1 C2 1.417(14) . ?
C2 C3 1.395(14) . ?
C3 C4 1.367(15) . ?
C4 C5 1.333(17) . ?
C5 C6 1.405(16) . ?
C7 C12 1.373(13) . ?
C7 C8 1.400(14) . ?
C8 C9 1.378(13) . ?
C9 C10 1.377(13) . ?
C10 C11 1.370(15) . ?
C11 C12 1.373(15) . ?
C13 C18 1.392(13) . ?
C13 C14 1.417(13) . ?
C14 C15 1.378(15) . ?
C15 C16 1.388(14) . ?
C16 C17 1.342(15) . ?
C17 C18 1.401(14) . ?
C19 C20 1.523(12) . ?
C20 C21 1.390(12) . ?
C20 C25 1.399(12) . ?
C21 C22 1.399(13) . ?
C21 C26 1.491(12) . ?
C22 C23 1.414(14) . ?
C23 C24 1.401(17) . ?
C23 C28 1.504(15) . ?
C24 C25 1.365(13) . ?
C25 C27 1.507(13) . ?
